data_9005296
loop_
_publ_author_name
'Lucchesi, S.'
'Russo, U.'
'Della Giusta, A.'

_publ_section_title
;
 Crystal chemistry and cation distribution in some
 Mn-rich natural and synthetic spinels
 Sample: SPN258
;
_journal_name_full 'European Journal of Mineralogy'
_journal_page_first 31
_journal_page_last 42
_journal_volume 9
_journal_year 1997
_chemical_formula_sum 'Al1.773 Fe0.27 Mg0.142 Mn0.815 O4'
_chemical_name_mineral Galaxite
_space_group_IT_number 227
_symmetry_space_group_name_Hall '-F 4vw 2vw 3'
_symmetry_space_group_name_H-M 'F d -3 m :2'
_cell_angle_alpha 90
_cell_angle_beta 90
_cell_angle_gamma 90
_cell_length_a 8.2226
_cell_length_b 8.2226
_cell_length_c 8.2226
_cell_formula_units_Z 8
_cell_volume 555.939
_database_code_amcsd 0006642
_exptl_crystal_density_diffrn 4.185
_cod_original_sg_symbol_H-M 'F d 3 m'
_cod_original_formula_sum '(Mg.142 Al1.773 Mn.815 Fe.27) O4'
_cod_database_code 9005296

loop_
_space_group_symop_operation_xyz
x,y,z
x,1/2+y,1/2+z
1/2+x,y,1/2+z
1/2+x,1/2+y,z
3/4+z,1/2-x,1/4+y
3/4+z,-x,3/4+y
1/4+z,1/2-x,3/4+y
1/4+z,-x,1/4+y
3/4-y,1/2+z,1/4-x
3/4-y,+z,3/4-x
1/4-y,1/2+z,3/4-x
1/4-y,+z,1/4-x
3/4+x,1/2-y,1/4+z
3/4+x,-y,3/4+z
1/4+x,1/2-y,3/4+z
1/4+x,-y,1/4+z
3/4-z,1/2+x,1/4-y
3/4-z,+x,3/4-y
1/4-z,1/2+x,3/4-y
1/4-z,+x,1/4-y
3/4+y,1/2-z,1/4+x
3/4+y,-z,3/4+x
1/4+y,1/2-z,3/4+x
1/4+y,-z,1/4+x
3/4-x,1/2+y,1/4-z
3/4-x,+y,3/4-z
1/4-x,1/2+y,3/4-z
1/4-x,+y,1/4-z
1/2+x,3/4-z,1/4-y
1/2+x,1/4-z,3/4-y
+x,3/4-z,3/4-y
+x,1/4-z,1/4-y
1/2-z,3/4+y,1/4+x
1/2-z,1/4+y,3/4+x
-z,3/4+y,3/4+x
-z,1/4+y,1/4+x
1/2+y,3/4-x,1/4-z
1/2+y,1/4-x,3/4-z
+y,3/4-x,3/4-z
+y,1/4-x,1/4-z
1/2-x,3/4+z,1/4+y
1/2-x,1/4+z,3/4+y
-x,3/4+z,3/4+y
-x,1/4+z,1/4+y
1/2+z,3/4-y,1/4-x
1/2+z,1/4-y,3/4-x
+z,3/4-y,3/4-x
+z,1/4-y,1/4-x
1/2-y,3/4+x,1/4+z
1/2-y,1/4+x,3/4+z
-y,3/4+x,3/4+z
-y,1/4+x,1/4+z
x,1/2+z,1/2+y
x,+z,+y
1/2+x,1/2+z,+y
1/2+x,+z,1/2+y
-z,1/2-y,1/2-x
-z,-y,-x
1/2-z,1/2-y,-x
1/2-z,-y,1/2-x
y,1/2+x,1/2+z
y,+x,+z
1/2+y,1/2+x,+z
1/2+y,+x,1/2+z
-x,1/2-z,1/2-y
-x,-z,-y
1/2-x,1/2-z,-y
1/2-x,-z,1/2-y
z,1/2+y,1/2+x
z,+y,+x
1/2+z,1/2+y,+x
1/2+z,+y,1/2+x
-y,1/2-x,1/2-z
-y,-x,-z
1/2-y,1/2-x,-z
1/2-y,-x,1/2-z
3/4+z,1/4+x,1/2-y
3/4+z,3/4+x,-y
1/4+z,1/4+x,-y
1/4+z,3/4+x,1/2-y
3/4-y,1/4-z,1/2+x
3/4-y,3/4-z,+x
1/4-y,1/4-z,+x
1/4-y,3/4-z,1/2+x
3/4+x,1/4+y,1/2-z
3/4+x,3/4+y,-z
1/4+x,1/4+y,-z
1/4+x,3/4+y,1/2-z
3/4-z,1/4-x,1/2+y
3/4-z,3/4-x,+y
1/4-z,1/4-x,+y
1/4-z,3/4-x,1/2+y
3/4+y,1/4+z,1/2-x
3/4+y,3/4+z,-x
1/4+y,1/4+z,-x
1/4+y,3/4+z,1/2-x
3/4-x,1/4-y,1/2+z
3/4-x,3/4-y,+z
1/4-x,1/4-y,+z
1/4-x,3/4-y,1/2+z
-z,3/4+x,3/4+y
-z,1/4+x,1/4+y
1/2-z,3/4+x,1/4+y
1/2-z,1/4+x,3/4+y
y,3/4-z,3/4-x
y,1/4-z,1/4-x
1/2+y,3/4-z,1/4-x
1/2+y,1/4-z,3/4-x
-x,3/4+y,3/4+z
-x,1/4+y,1/4+z
1/2-x,3/4+y,1/4+z
1/2-x,1/4+y,3/4+z
z,3/4-x,3/4-y
z,1/4-x,1/4-y
1/2+z,3/4-x,1/4-y
1/2+z,1/4-x,3/4-y
-y,3/4+z,3/4+x
-y,1/4+z,1/4+x
1/2-y,3/4+z,1/4+x
1/2-y,1/4+z,3/4+x
x,3/4-y,3/4-z
x,1/4-y,1/4-z
1/2+x,3/4-y,1/4-z
1/2+x,1/4-y,3/4-z
1/4-x,1/2+z,3/4-y
1/4-x,+z,1/4-y
3/4-x,1/2+z,1/4-y
3/4-x,+z,3/4-y
1/4+z,1/2-y,3/4+x
1/4+z,-y,1/4+x
3/4+z,1/2-y,1/4+x
3/4+z,-y,3/4+x
1/4-y,1/2+x,3/4-z
1/4-y,+x,1/4-z
3/4-y,1/2+x,1/4-z
3/4-y,+x,3/4-z
1/4+x,1/2-z,3/4+y
1/4+x,-z,1/4+y
3/4+x,1/2-z,1/4+y
3/4+x,-z,3/4+y
1/4-z,1/2+y,3/4-x
1/4-z,+y,1/4-x
3/4-z,1/2+y,1/4-x
3/4-z,+y,3/4-x
1/4+y,1/2-x,3/4+z
1/4+y,-x,1/4+z
3/4+y,1/2-x,1/4+z
3/4+y,-x,3/4+z
3/4-x,3/4-z,y
3/4-x,1/4-z,1/2+y
1/4-x,3/4-z,1/2+y
1/4-x,1/4-z,y
3/4+z,3/4+y,-x
3/4+z,1/4+y,1/2-x
1/4+z,3/4+y,1/2-x
1/4+z,1/4+y,-x
3/4-y,3/4-x,z
3/4-y,1/4-x,1/2+z
1/4-y,3/4-x,1/2+z
1/4-y,1/4-x,z
3/4+x,3/4+z,-y
3/4+x,1/4+z,1/2-y
1/4+x,3/4+z,1/2-y
1/4+x,1/4+z,-y
3/4-z,3/4-y,x
3/4-z,1/4-y,1/2+x
1/4-z,3/4-y,1/2+x
1/4-z,1/4-y,x
3/4+y,3/4+x,-z
3/4+y,1/4+x,1/2-z
1/4+y,3/4+x,1/2-z
1/4+y,1/4+x,-z
-z,-x,-y
-z,1/2-x,1/2-y
1/2-z,-x,1/2-y
1/2-z,1/2-x,-y
y,z,x
y,1/2+z,1/2+x
1/2+y,z,1/2+x
1/2+y,1/2+z,x
-x,-y,-z
-x,1/2-y,1/2-z
1/2-x,-y,1/2-z
1/2-x,1/2-y,-z
z,x,y
z,1/2+x,1/2+y
1/2+z,x,1/2+y
1/2+z,1/2+x,y
-y,-z,-x
-y,1/2-z,1/2-x
1/2-y,-z,1/2-x
1/2-y,1/2-z,-x

loop_
_atom_site_label
_atom_site_fract_x
_atom_site_fract_y
_atom_site_fract_z
_atom_site_occupancy
_atom_site_U_iso_or_equiv
MgT 0.12500 0.12500 0.12500 0.11730 0.00660
AlT 0.12500 0.12500 0.12500 0.01610 0.00660
MnT 0.12500 0.12500 0.12500 0.66330 0.00660
FeT 0.12500 0.12500 0.12500 0.20330 0.00660
MgM 0.50000 0.50000 0.50000 0.01230 0.00570
AlM 0.50000 0.50000 0.50000 0.87830 0.00570
FeM 0.50000 0.50000 0.50000 0.03350 0.00570
MnM 0.50000 0.50000 0.50000 0.07590 0.00570
O 0.26521 0.26521 0.26521 1.00000 0.00880

loop_
_cod_related_entry_id
_cod_related_entry_database
_cod_related_entry_code
1 AMCSD 0006642
